data_7119546
loop_
_publ_author_name
'Hill, Anthony F.'
'Kong, Richard Y.'

_publ_section_title
;
 An anionic nucleophilic d(4) carbyne complex.
;
_journal_issue 12
_journal_name_full 'Chemical communications (Cambridge, England)'
_journal_page_first 2032
_journal_page_last 2035
_journal_paper_doi 10.1039/c6cc09718a
_journal_volume 53
_journal_year 2017
_chemical_formula_moiety 'C33 H57 Cl O2 P2 W'
_chemical_formula_sum 'C33 H57 Cl O2 P2 W'
_chemical_formula_weight 767.02
_space_group_crystal_system monoclinic
_space_group_IT_number 14
_space_group_name_Hall '-P 2yn'
_space_group_name_H-M_alt 'P 1 21/n 1'
_symmetry_space_group_name_Hall '-P 2yn'
_symmetry_space_group_name_H-M 'P 1 21/n 1'
_atom_sites_solution_hydrogens mixed
_atom_sites_solution_primary direct
_audit_creation_date 2016-06-25
_audit_creation_method
;
Olex2 1.2
(compiled 2016.02.19 svn.r3266 for OlexSys, GUI svn.r5155)
;
_audit_update_record
;
2016-11-08 deposited with the CCDC.
2016-12-15 downloaded from the CCDC.
;
_cell_angle_alpha 90
_cell_angle_beta 97.8393(13)
_cell_angle_gamma 90
_cell_formula_units_Z 4
_cell_length_a 10.90249(14)
_cell_length_b 14.24490(18)
_cell_length_c 22.5025(3)
_cell_measurement_reflns_used 21562
_cell_measurement_temperature 150.01(10)
_cell_measurement_theta_max 72.2980
_cell_measurement_theta_min 3.6460
_cell_volume 3462.09(8)
_computing_cell_refinement
;
CrysAlisPro, Agilent Technologies,
Version 1.171.37.35h (release 09-02-2015 CrysAlis171 .NET)
(compiled Feb  9 2015,16:26:32)
;
_computing_data_collection
;
CrysAlisPro, Agilent Technologies,
Version 1.171.37.35h (release 09-02-2015 CrysAlis171 .NET)
(compiled Feb  9 2015,16:26:32)
;
_computing_data_reduction
;
CrysAlisPro, Agilent Technologies,
Version 1.171.37.35h (release 09-02-2015 CrysAlis171 .NET)
(compiled Feb  9 2015,16:26:32)
;
_computing_molecular_graphics 'Olex2 (Dolomanov et al., 2009)'
_computing_publication_material 'Olex2 (Dolomanov et al., 2009)'
_computing_structure_refinement 'ShelXL (Sheldrick, 2015)'
_computing_structure_solution 'ShelXT (Sheldrick, 2015)'
_diffrn_ambient_environment N~2~
_diffrn_ambient_temperature 150.01(10)
_diffrn_detector 'CCD plate'
_diffrn_detector_area_resol_mean 8.1297
_diffrn_detector_type EosS2
_diffrn_measured_fraction_theta_full 0.988
_diffrn_measured_fraction_theta_max 0.986
_diffrn_measurement_details
;
#__ type_ start__ end____ width___ exp.time_
  1 omega   41.00   97.00   1.0000    4.0000
omega____ theta____ kappa____ phi______ frames
    -       36.0254   57.0000  -90.0000 56

#__ type_ start__ end____ width___ exp.time_
  2 omega   24.00  104.00   1.0000    4.0000
omega____ theta____ kappa____ phi______ frames
    -       36.0254   77.0000  150.0000 80

#__ type_ start__ end____ width___ exp.time_
  3 omega  -22.00   23.00   1.0000    4.0000
omega____ theta____ kappa____ phi______ frames
    -       36.0254  -38.0000  -90.0000 45

#__ type_ start__ end____ width___ exp.time_
  4 omega    1.00   72.00   1.0000    4.0000
omega____ theta____ kappa____ phi______ frames
    -       36.0254  -99.0000    0.0000 71

#__ type_ start__ end____ width___ exp.time_
  5 omega    5.00   45.00   1.0000    4.0000
omega____ theta____ kappa____ phi______ frames
    -       36.0254  -99.0000  -30.0000 40

#__ type_ start__ end____ width___ exp.time_
  6 omega  -30.00   53.00   1.0000    4.0000
omega____ theta____ kappa____ phi______ frames
    -       36.0254  -38.0000    0.0000 83

#__ type_ start__ end____ width___ exp.time_
  7 omega   37.00   68.00   1.0000    4.0000
omega____ theta____ kappa____ phi______ frames
    -       36.0254  -99.0000   60.0000 31

#__ type_ start__ end____ width___ exp.time_
  8 omega   39.00  102.00   1.0000    4.0000
omega____ theta____ kappa____ phi______ frames
    -       36.0254   57.0000  120.0000 63

#__ type_ start__ end____ width___ exp.time_
  9 omega  -17.00   14.00   1.0000    4.0000
omega____ theta____ kappa____ phi______ frames
    -       36.0254  -57.0000 -150.0000 31

#__ type_ start__ end____ width___ exp.time_
 10 omega   42.00   89.00   1.0000    4.0000
omega____ theta____ kappa____ phi______ frames
    -       36.0254 -125.0000 -120.0000 47

#__ type_ start__ end____ width___ exp.time_
 11 omega   37.00  102.00   1.0000   16.0000
omega____ theta____ kappa____ phi______ frames
    -      108.0000  -15.0000 -120.0000 65

#__ type_ start__ end____ width___ exp.time_
 12 omega  120.00  165.00   1.0000   16.0000
omega____ theta____ kappa____ phi______ frames
    -      108.0000  111.0000 -150.0000 45

#__ type_ start__ end____ width___ exp.time_
 13 omega   42.00   85.00   1.0000   16.0000
omega____ theta____ kappa____ phi______ frames
    -      108.0000  -30.0000 -120.0000 43

#__ type_ start__ end____ width___ exp.time_
 14 omega   58.00   84.00   1.0000   16.0000
omega____ theta____ kappa____ phi______ frames
    -      108.0000  -61.0000  150.0000 26

#__ type_ start__ end____ width___ exp.time_
 15 omega   40.00   75.00   1.0000   16.0000
omega____ theta____ kappa____ phi______ frames
    -      108.0000  -30.0000   30.0000 35

#__ type_ start__ end____ width___ exp.time_
 16 omega   45.00   75.00   1.0000   16.0000
omega____ theta____ kappa____ phi______ frames
    -      108.0000  -95.0000  120.0000 30

#__ type_ start__ end____ width___ exp.time_
 17 omega   42.00   80.00   1.0000   16.0000
omega____ theta____ kappa____ phi______ frames
    -      108.0000  -82.0000  -14.3653 38

#__ type_ start__ end____ width___ exp.time_
 18 omega   70.00  114.00   1.0000   16.0000
omega____ theta____ kappa____ phi______ frames
    -      108.0000 -111.0000  -60.0000 44

#__ type_ start__ end____ width___ exp.time_
 19 omega   69.00   95.00   1.0000   16.0000
omega____ theta____ kappa____ phi______ frames
    -      108.0000 -111.0000   30.0000 26

#__ type_ start__ end____ width___ exp.time_
 20 omega   90.00  121.00   1.0000   16.0000
omega____ theta____ kappa____ phi______ frames
    -      108.0000   61.0000 -180.0000 31

#__ type_ start__ end____ width___ exp.time_
 21 omega   62.00  105.00   1.0000   16.0000
omega____ theta____ kappa____ phi______ frames
    -      108.0000  178.0000  -30.0000 43

#__ type_ start__ end____ width___ exp.time_
 22 omega   69.00  106.00   1.0000   16.0000
omega____ theta____ kappa____ phi______ frames
    -      108.0000  178.0000   30.0000 37

#__ type_ start__ end____ width___ exp.time_
 23 omega  105.00  146.00   1.0000   16.0000
omega____ theta____ kappa____ phi______ frames
    -      108.0000  111.0000  -60.0000 41

#__ type_ start__ end____ width___ exp.time_
 24 omega  153.00  178.00   1.0000   16.0000
omega____ theta____ kappa____ phi______ frames
    -      108.0000  111.0000  -60.0000 25

#__ type_ start__ end____ width___ exp.time_
 25 omega   60.00   85.00   1.0000   16.0000
omega____ theta____ kappa____ phi______ frames
    -      108.0000  -61.0000  120.0000 25

#__ type_ start__ end____ width___ exp.time_
 26 omega   60.00   86.00   1.0000   16.0000
omega____ theta____ kappa____ phi______ frames
    -      108.0000  -77.0000  -60.0000 26

#__ type_ start__ end____ width___ exp.time_
 27 omega   90.00  124.00   1.0000   16.0000
omega____ theta____ kappa____ phi______ frames
    -      108.0000  -77.0000  -60.0000 34

#__ type_ start__ end____ width___ exp.time_
 28 omega   53.00   78.00   1.0000   16.0000
omega____ theta____ kappa____ phi______ frames
    -      108.0000  -95.0000   90.0000 25

#__ type_ start__ end____ width___ exp.time_
 29 omega   80.00  164.00   1.0000   16.0000
omega____ theta____ kappa____ phi______ frames
    -      108.0000   15.0000  -90.0000 84

#__ type_ start__ end____ width___ exp.time_
 30 omega   98.00  125.00   1.0000   16.0000
omega____ theta____ kappa____ phi______ frames
    -      108.0000  -61.0000  150.0000 27

#__ type_ start__ end____ width___ exp.time_
 31 omega   82.00  107.00   1.0000   16.0000
omega____ theta____ kappa____ phi______ frames
    -      108.0000 -111.0000 -120.0000 25

#__ type_ start__ end____ width___ exp.time_
 32 omega   62.00   89.00   1.0000   16.0000
omega____ theta____ kappa____ phi______ frames
    -      108.0000  -32.0000 -162.3212 27

#__ type_ start__ end____ width___ exp.time_
 33 omega   44.00   80.00   1.0000   16.0000
omega____ theta____ kappa____ phi______ frames
    -      108.0000 -111.0000 -120.0000 36

#__ type_ start__ end____ width___ exp.time_
 34 omega  101.00  126.00   1.0000   16.0000
omega____ theta____ kappa____ phi______ frames
    -      108.0000  -61.0000  -60.0000 25

#__ type_ start__ end____ width___ exp.time_
 35 omega  143.00  168.00   1.0000   16.0000
omega____ theta____ kappa____ phi______ frames
    -      108.0000   15.0000 -150.0000 25

#__ type_ start__ end____ width___ exp.time_
 36 omega   71.00   97.00   1.0000   16.0000
omega____ theta____ kappa____ phi______ frames
    -      108.0000   15.0000 -150.0000 26

#__ type_ start__ end____ width___ exp.time_
 37 omega   38.00   71.00   1.0000   16.0000
omega____ theta____ kappa____ phi______ frames
    -      108.0000 -111.0000   90.0000 33

#__ type_ start__ end____ width___ exp.time_
 38 omega   76.00  114.00   1.0000   16.0000
omega____ theta____ kappa____ phi______ frames
    -      108.0000 -111.0000   90.0000 38

#__ type_ start__ end____ width___ exp.time_
 39 omega   48.00   75.00   1.0000   16.0000
omega____ theta____ kappa____ phi______ frames
    -      108.0000  -30.0000    0.0000 27

#__ type_ start__ end____ width___ exp.time_
 40 omega  147.00  172.00   1.0000   16.0000
omega____ theta____ kappa____ phi______ frames
    -      108.0000   61.0000 -180.0000 25

#__ type_ start__ end____ width___ exp.time_
 41 omega   59.00   90.00   1.0000   16.0000
omega____ theta____ kappa____ phi______ frames
    -      108.0000  -45.0000 -150.0000 31

#__ type_ start__ end____ width___ exp.time_
 42 omega   45.00   86.00   1.0000   16.0000
omega____ theta____ kappa____ phi______ frames
    -      108.0000 -111.0000  150.0000 41

#__ type_ start__ end____ width___ exp.time_
 43 omega   79.00  116.00   1.0000   16.0000
omega____ theta____ kappa____ phi______ frames
    -      108.0000 -111.0000 -180.0000 37

#__ type_ start__ end____ width___ exp.time_
 44 omega  119.00  149.00   1.0000   16.0000
omega____ theta____ kappa____ phi______ frames
    -      108.0000  178.0000  -30.0000 30

#__ type_ start__ end____ width___ exp.time_
 45 omega  148.00  174.00   1.0000   16.0000
omega____ theta____ kappa____ phi______ frames
    -      108.0000   15.0000 -180.0000 26

#__ type_ start__ end____ width___ exp.time_
 46 omega  116.00  145.00   1.0000   16.0000
omega____ theta____ kappa____ phi______ frames
    -      108.0000  178.0000   30.0000 29

#__ type_ start__ end____ width___ exp.time_
 47 omega   54.00   91.00   1.0000   16.0000
omega____ theta____ kappa____ phi______ frames
    -      108.0000  -45.0000  -90.0000 37

#__ type_ start__ end____ width___ exp.time_
 48 omega   52.00   93.00   1.0000   16.0000
omega____ theta____ kappa____ phi______ frames
    -      108.0000  -61.0000    0.0000 41

#__ type_ start__ end____ width___ exp.time_
 49 omega  143.00  169.00   1.0000   16.0000
omega____ theta____ kappa____ phi______ frames
    -      108.0000   45.0000  -90.0000 26

#__ type_ start__ end____ width___ exp.time_
 50 omega   65.00   91.00   1.0000   16.0000
omega____ theta____ kappa____ phi______ frames
    -      108.0000  -37.0000  129.5453 26

#__ type_ start__ end____ width___ exp.time_
 51 omega   71.00  121.00   1.0000   16.0000
omega____ theta____ kappa____ phi______ frames
    -      108.0000   15.0000 -180.0000 50

#__ type_ start__ end____ width___ exp.time_
 52 omega   46.00   76.00   1.0000   16.0000
omega____ theta____ kappa____ phi______ frames
    -      108.0000  -95.0000   60.0000 30

#__ type_ start__ end____ width___ exp.time_
 53 omega  113.00  145.00   1.0000   16.0000
omega____ theta____ kappa____ phi______ frames
    -      108.0000  111.0000  -90.0000 32

#__ type_ start__ end____ width___ exp.time_
 54 omega   49.00   78.00   1.0000   16.0000
omega____ theta____ kappa____ phi______ frames
    -      108.0000 -111.0000  -30.0000 29

#__ type_ start__ end____ width___ exp.time_
 55 omega  120.00  145.00   1.0000   16.0000
omega____ theta____ kappa____ phi______ frames
    -      108.0000  178.0000    0.0000 25

#__ type_ start__ end____ width___ exp.time_
 56 omega   69.00   94.00   1.0000   16.0000
omega____ theta____ kappa____ phi______ frames
    -      108.0000  178.0000   60.0000 25

#__ type_ start__ end____ width___ exp.time_
 57 omega  111.00  144.00   1.0000   16.0000
omega____ theta____ kappa____ phi______ frames
    -      108.0000  178.0000   60.0000 33

#__ type_ start__ end____ width___ exp.time_
 58 omega   41.00   90.00   1.0000   16.0000
omega____ theta____ kappa____ phi______ frames
    -      108.0000  -30.0000  -60.0000 49

#__ type_ start__ end____ width___ exp.time_
 59 omega   68.00  113.00   1.0000   16.0000
omega____ theta____ kappa____ phi______ frames
    -      108.0000 -111.0000    0.0000 45

#__ type_ start__ end____ width___ exp.time_
 60 omega   44.00   90.00   1.0000   16.0000
omega____ theta____ kappa____ phi______ frames
    -      108.0000  -45.0000  120.0000 46

#__ type_ start__ end____ width___ exp.time_
 61 omega   71.00   97.00   1.0000   16.0000
omega____ theta____ kappa____ phi______ frames
    -      108.0000  -95.0000   30.0000 26

#__ type_ start__ end____ width___ exp.time_
 62 omega  102.00  142.00   1.0000   16.0000
omega____ theta____ kappa____ phi______ frames
    -      108.0000  111.0000  -30.0000 40

#__ type_ start__ end____ width___ exp.time_
 63 omega  100.00  131.00   1.0000   16.0000
omega____ theta____ kappa____ phi______ frames
    -      108.0000   45.0000  -90.0000 31

#__ type_ start__ end____ width___ exp.time_
 64 omega  118.00  144.00   1.0000   16.0000
omega____ theta____ kappa____ phi______ frames
    -      108.0000  -15.0000 -120.0000 26

#__ type_ start__ end____ width___ exp.time_
 65 omega   82.00  110.00   1.0000   16.0000
omega____ theta____ kappa____ phi______ frames
    -      108.0000 -111.0000  120.0000 28

#__ type_ start__ end____ width___ exp.time_
 66 omega   41.00   66.00   1.0000   16.0000
omega____ theta____ kappa____ phi______ frames
    -      108.0000  -61.0000 -150.0000 25

#__ type_ start__ end____ width___ exp.time_
 67 omega   92.00  118.00   1.0000   16.0000
omega____ theta____ kappa____ phi______ frames
    -      108.0000  178.0000   90.0000 26

#__ type_ start__ end____ width___ exp.time_
 68 omega   86.00  112.00   1.0000   16.0000
omega____ theta____ kappa____ phi______ frames
    -      108.0000  -77.0000 -180.0000 26

#__ type_ start__ end____ width___ exp.time_
 69 omega   77.00  103.00   1.0000   16.0000
omega____ theta____ kappa____ phi______ frames
    -      108.0000  -77.0000  -90.0000 26

#__ type_ start__ end____ width___ exp.time_
 70 omega   49.00   75.00   1.0000   16.0000
omega____ theta____ kappa____ phi______ frames
    -      108.0000  -77.0000    0.0000 26

#__ type_ start__ end____ width___ exp.time_
 71 omega  100.00  134.00   1.0000   16.0000
omega____ theta____ kappa____ phi______ frames
    -      108.0000  -82.0000  -14.3653 34

#__ type_ start__ end____ width___ exp.time_
 72 omega   92.00  119.00   1.0000   16.0000
omega____ theta____ kappa____ phi______ frames
    -      108.0000  -81.0000  137.7715 27

#__ type_ start__ end____ width___ exp.time_
 73 omega   73.00  107.00   1.0000   16.0000
omega____ theta____ kappa____ phi______ frames
    -      108.0000   -7.0000  -52.9283 34

#__ type_ start__ end____ width___ exp.time_
 74 omega   41.00   75.00   1.0000   16.0000
omega____ theta____ kappa____ phi______ frames
    -      108.0000  -81.0000  137.7715 34
;
_diffrn_measurement_device 'four-circle diffractometer'
_diffrn_measurement_device_type 'SuperNova, Dual, Cu at zero, EosS2'
_diffrn_measurement_method '\f and \w scans'
_diffrn_orient_matrix_UB_11 -0.0656321000
_diffrn_orient_matrix_UB_12 0.0006121000
_diffrn_orient_matrix_UB_13 -0.0651273000
_diffrn_orient_matrix_UB_21 0.0142948000
_diffrn_orient_matrix_UB_22 -0.1073961000
_diffrn_orient_matrix_UB_23 -0.0030221000
_diffrn_orient_matrix_UB_31 -0.1259205000
_diffrn_orient_matrix_UB_32 -0.0124880000
_diffrn_orient_matrix_UB_33 0.0228709000
_diffrn_radiation_monochromator mirror
_diffrn_radiation_probe x-ray
_diffrn_radiation_type CuK\a
_diffrn_radiation_wavelength 1.54184
_diffrn_reflns_av_R_equivalents 0.0442
_diffrn_reflns_av_unetI/netI 0.0302
_diffrn_reflns_Laue_measured_fraction_full 0.988
_diffrn_reflns_Laue_measured_fraction_max 0.986
_diffrn_reflns_limit_h_max 7
_diffrn_reflns_limit_h_min -13
_diffrn_reflns_limit_k_max 17
_diffrn_reflns_limit_k_min -17
_diffrn_reflns_limit_l_max 27
_diffrn_reflns_limit_l_min -27
_diffrn_reflns_number 45483
_diffrn_reflns_point_group_measured_fraction_full 0.988
_diffrn_reflns_point_group_measured_fraction_max 0.986
_diffrn_reflns_theta_full 67.684
_diffrn_reflns_theta_max 72.434
_diffrn_reflns_theta_min 3.682
_diffrn_source 'sealed X-ray tube'
_diffrn_source_type 'SuperNova (Cu) X-ray Source'
_exptl_absorpt_coefficient_mu 7.962
_exptl_absorpt_correction_T_max 1.00000
_exptl_absorpt_correction_T_min 0.79835
_exptl_absorpt_correction_type multi-scan
_exptl_absorpt_process_details
;
CrysAlisPro, Agilent Technologies,
Version 1.171.37.35h (release 09-02-2015 CrysAlis171 .NET)
(compiled Feb  9 2015,16:26:32)
Empirical absorption correction using spherical harmonics,
 implemented in SCALE3 ABSPACK scaling algorithm.
Empirical absorption correction using spherical harmonics,
 implemented in SCALE3 ABSPACK scaling algorithm.
;
_exptl_crystal_density_diffrn 1.472
_exptl_crystal_description plate
_exptl_crystal_F_000 1568
_exptl_crystal_size_max 0.1216
_exptl_crystal_size_mid 0.0731
_exptl_crystal_size_min 0.0175
_refine_diff_density_max 4.354
_refine_diff_density_min -2.063
_refine_diff_density_rms 0.178
_refine_ls_extinction_method none
_refine_ls_goodness_of_fit_ref 1.159
_refine_ls_hydrogen_treatment mixed
_refine_ls_matrix_type full
_refine_ls_number_parameters 469
_refine_ls_number_reflns 6760
_refine_ls_number_restraints 173
_refine_ls_restrained_S_all 1.145
_refine_ls_R_factor_all 0.0639
_refine_ls_R_factor_gt 0.0613
_refine_ls_shift/su_max 0.001
_refine_ls_shift/su_mean 0.000
_refine_ls_structure_factor_coef Fsqd
_refine_ls_weighting_details 'w=1/[\s^2^(Fo^2^)+(0.0301P)^2^+52.3005P] where P=(Fo^2^+2Fc^2^)/3'
_refine_ls_weighting_scheme calc
_refine_ls_wR_factor_gt 0.1495
_refine_ls_wR_factor_ref 0.1507
_reflns_Friedel_coverage 0.000
_reflns_number_gt 6335
_reflns_number_total 6760
_reflns_threshold_expression 'I > 2\s(I)'
_cod_data_source_file c6cc09718a2.cif
_cod_data_source_block Compound_5a
_cod_depositor_comments 'Adding full bibliography for 7119543--7119548.cif.'
_cod_database_code 7119546
_shelxl_version_number 2014/6
_shelx_space_group_comment
;
The symmetry employed for this shelxl refinement is uniquely defined
by the following loop, which should always be used as a source of
symmetry information in preference to the above space-group names.
They are only intended as comments.
;
_reflns_odcompleteness_completeness 99.97
_reflns_odcompleteness_iscentric 1
_reflns_odcompleteness_theta 66.97
_olex2_refinement_description
;
1. Fixed Uiso
 At 1.2 times of:
  All C(H) groups, All C(H,H) groups
 At 1.5 times of:
  All C(H,H,H) groups
2. Restrained distances
 C42-C43 = C44-C45
 1.53 with sigma of 0.01
 C46-C45
 1.53 with sigma of 0.01
 C24-H24A
 0.95 with sigma of 0.01
 C53-H53A
 0.95 with sigma of 0.01
3. Rigid bond restraints
 C31, C32, C33, C34, C35, C36
 with sigma for 1-2 distances of 0.005 and sigma for 1-3 distances of 0.005
 C41, C42, C43, C44, C45, C46
 with sigma for 1-2 distances of 0.005 and sigma for 1-3 distances of 0.005
 C61, C62, C63, C64, C65, C66
 with sigma for 1-2 distances of 0.005 and sigma for 1-3 distances of 0.005
 C21, C22, C23, C24, C25, C26
 with sigma for 1-2 distances of 0.005 and sigma for 1-3 distances of 0.005
 C51, C52, C53, C54, C55, C56
 with sigma for 1-2 distances of 0.005 and sigma for 1-3 distances of 0.005
4. Uiso/Uaniso restraints and constraints
C31 \\sim C32 \\sim C33 \\sim C34 \\sim C35 \\sim C36: within 1.7A with sigma
of 0.02 and sigma for terminal atoms of 0.04
C41 \\sim C42 \\sim C43 \\sim C44 \\sim C45 \\sim C46: within 1.7A with sigma
of 0.02 and sigma for terminal atoms of 0.04
C51 \\sim C52 \\sim C53 \\sim C54 \\sim C55 \\sim C56: within 1.7A with sigma
of 0.02 and sigma for terminal atoms of 0.04
Uanis(W1) = Uanis(C1)
5. Others
 Fixed Sof: C31(0.5) H31(0.5) C32(0.5) H32A(0.5) H32B(0.5) C33(0.5) H33A(0.5)
 H33B(0.5) C34(0.5) H34A(0.5) H34B(0.5) C35(0.5) H35A(0.5) H35B(0.5) C36(0.5)
 H36A(0.5) H36B(0.5) C41(0.5) H41(0.5) C42(0.5) H42A(0.5) H42B(0.5) C43(0.5)
 H43A(0.5) H43B(0.5) C44(0.5) H44A(0.5) H44B(0.5) C45(0.5) H45A(0.5) H45B(0.5)
 C46(0.5) H46A(0.5) H46B(0.5) C51(0.5) H51(0.5) C52(0.5) H52A(0.5) H52B(0.5)
 C53(0.5) H53A(0.5) H53B(0.5) C54(0.5) H54A(0.5) H54B(0.5) C55(0.5) H55A(0.5)
 H55B(0.5) C56(0.5) H56A(0.5) H56B(0.5) C61(0.5) H61(0.5) C62(0.5) H62A(0.5)
 H62B(0.5) C63(0.5) H63A(0.5) H63B(0.5) C64(0.5) H64A(0.5) H64B(0.5) C65(0.5)
 H65A(0.5) H65B(0.5) C66(0.5) H66A(0.5) H66B(0.5)
6.a Ternary CH refined with riding coordinates:
 C11(H11), C21(H21), C31(H31), C41(H41), C51(H51), C61(H61)
6.b Secondary CH2 refined with riding coordinates:
 C4(H4A,H4B), C5(H5A,H5B), C12(H12A,H12B), C13(H13A,H13B), C14(H14A,H14B),
 C15(H15A,H15B), C16(H16A,H16B), C22(H22A,H22B), C23(H23A,H23B), C25(H25A,H25B),
  C26(H26A,H26B), C32(H32A,H32B), C33(H33A,H33B), C34(H34A,H34B), C35(H35A,
 H35B), C36(H36A,H36B), C42(H42A,H42B), C43(H43A,H43B), C44(H44A,H44B),
 C45(H45A,H45B), C46(H46A,H46B), C52(H52A,H52B), C54(H54A,H54B), C55(H55A,H55B),
  C56(H56A,H56B), C62(H62A,H62B), C63(H63A,H63B), C64(H64A,H64B), C65(H65A,
 H65B), C66(H66A,H66B)
6.c Idealised Me refined as rotating group:
 C7(H7A,H7B,H7C), C8(H8A,H8B,H8C), C9(H9A,H9B,H9C)
;
_ins_header
;
TITL RK01_scaled in P2(1)/n 
REM P2(1)/n (#14 in standard setting)
CELL 1.54184  10.902495  14.244903  22.502518  90.0000  97.8393  90.0000
ZERR    4.00   0.000143   0.000180   0.000301   0.0000   0.0013   0.0000
LATT  1
SYMM -x+1/2, y+1/2,-z+1/2 
SFAC C H O P Cl W
UNIT 132.00 228.00 8.00 8.00 4.00 4.00
TREF
HKLF 4
END
;
_olex2_submission_special_instructions 'No special instructions were received'

loop_
_space_group_symop_operation_xyz
'x, y, z'
'-x+1/2, y+1/2, -z+1/2'
'-x, -y, -z'
'x-1/2, -y-1/2, z-1/2'

loop_
_atom_site_label
_atom_site_type_symbol
_atom_site_fract_x
_atom_site_fract_y
_atom_site_fract_z
_atom_site_U_iso_or_equiv
_atom_site_adp_type
_atom_site_occupancy
_atom_site_site_symmetry_order
_atom_site_calc_flag
_atom_site_refinement_flags_posn
_atom_site_refinement_flags_adp
_atom_site_refinement_flags_occupancy
_atom_site_disorder_assembly
_atom_site_disorder_group
W1 W 0.52082(4) 0.48614(2) 0.70958(2) 0.02911(13) Uani 1 1 d . . . . .
Cl1 Cl 0.7461(2) 0.42980(18) 0.71032(10) 0.0496(6) Uani 1 1 d . . . . .
P1 P 0.58741(18) 0.63023(13) 0.65425(8) 0.0247(4) Uani 1 1 d . . . . .
P2 P 0.5884(2) 0.59431(14) 0.79788(9) 0.0286(4) Uani 1 1 d . . . . .
O2 O 0.4451(8) 0.3701(6) 0.5908(3) 0.062(2) Uani 1 1 d . . . . .
O3 O 0.4964(9) 0.3046(5) 0.7872(4) 0.068(2) Uani 1 1 d . . . . .
C1 C 0.3624(8) 0.4995(5) 0.7084(3) 0.02911(13) Uani 1 1 d . . . . .
C2 C 0.4766(10) 0.4115(7) 0.6324(4) 0.045(2) Uani 1 1 d . . . . .
C3 C 0.5060(11) 0.3701(7) 0.7597(4) 0.048(2) Uani 1 1 d . . . . .
C4 C 0.6485(8) 0.7193(6) 0.7105(3) 0.0305(17) Uani 1 1 d . . . . .
H4A H 0.7369 0.7101 0.7211 0.037 Uiso 1 1 calc R . . . .
H4B H 0.6356 0.7813 0.6930 0.037 Uiso 1 1 calc R . . . .
C5 C 0.5865(8) 0.7140(5) 0.7672(3) 0.0292(16) Uani 1 1 d . . . . .
H5A H 0.5014 0.7352 0.7581 0.035 Uiso 1 1 calc R . . . .
H5B H 0.6289 0.7559 0.7972 0.035 Uiso 1 1 calc R . . . .
C6 C 0.2218(9) 0.4934(7) 0.7052(4) 0.041(2) Uani 1 1 d . . . . .
C7 C 0.1533(12) 0.5829(10) 0.7231(7) 0.078(4) Uani 1 1 d . . . . .
H7A H 0.1856 0.6008 0.7633 0.117 Uiso 1 1 calc GR . . . .
H7B H 0.0664 0.5700 0.7208 0.117 Uiso 1 1 calc GR . . . .
H7C H 0.1658 0.6332 0.6961 0.117 Uiso 1 1 calc GR . . . .
C8 C 0.1840(13) 0.4164(10) 0.7479(7) 0.084(5) Uani 1 1 d . . . . .
H8A H 0.2104 0.3562 0.7353 0.126 Uiso 1 1 calc GR . . . .
H8B H 0.0956 0.4165 0.7467 0.126 Uiso 1 1 calc GR . . . .
H8C H 0.2224 0.4289 0.7881 0.126 Uiso 1 1 calc GR . . . .
C9 C 0.1606(12) 0.4669(11) 0.6407(5) 0.072(4) Uani 1 1 d . . . . .
H9A H 0.1627 0.5202 0.6147 0.108 Uiso 1 1 calc GR . . . .
H9B H 0.0762 0.4485 0.6417 0.108 Uiso 1 1 calc GR . . . .
H9C H 0.2051 0.4158 0.6259 0.108 Uiso 1 1 calc GR . . . .
C11 C 0.4738(7) 0.6979(6) 0.6024(4) 0.0299(16) Uani 1 1 d . . . . .
H11 H 0.5184 0.7502 0.5869 0.036 Uiso 1 1 calc R . . . .
C12 C 0.3738(9) 0.7400(7) 0.6357(4) 0.039(2) Uani 1 1 d . . . . .
H12A H 0.4125 0.7797 0.6680 0.047 Uiso 1 1 calc R . . . .
H12B H 0.3307 0.6899 0.6534 0.047 Uiso 1 1 calc R . . . .
C13 C 0.2801(9) 0.7981(7) 0.5940(5) 0.047(2) Uani 1 1 d . . . . .
H13A H 0.2139 0.8181 0.6158 0.057 Uiso 1 1 calc R . . . .
H13B H 0.3207 0.8540 0.5815 0.057 Uiso 1 1 calc R . . . .
C14 C 0.2255(9) 0.7437(7) 0.5389(4) 0.043(2) Uani 1 1 d . . . . .
H14A H 0.1741 0.6932 0.5507 0.052 Uiso 1 1 calc R . . . .
H14B H 0.1736 0.7849 0.5119 0.052 Uiso 1 1 calc R . . . .
C15 C 0.3267(9) 0.7031(8) 0.5069(4) 0.044(2) Uani 1 1 d . . . . .
H15A H 0.3732 0.7539 0.4919 0.053 Uiso 1 1 calc R . . . .
H15B H 0.2897 0.6663 0.4728 0.053 Uiso 1 1 calc R . . . .
C16 C 0.4146(8) 0.6410(7) 0.5486(4) 0.038(2) Uani 1 1 d . . . . .
H16A H 0.3692 0.5885 0.5623 0.046 Uiso 1 1 calc R . . . .
H16B H 0.4787 0.6163 0.5270 0.046 Uiso 1 1 calc R . . . .
C21 C 0.7237(7) 0.6150(6) 0.6145(4) 0.0335(16) Uani 1 1 d . U . . .
H21 H 0.7902 0.5940 0.6454 0.040 Uiso 1 1 calc R . . . .
C22 C 0.7732(8) 0.7050(7) 0.5891(4) 0.0397(18) Uani 1 1 d . U . . .
H22A H 0.7159 0.7263 0.5549 0.048 Uiso 1 1 calc R . . . .
H22B H 0.7803 0.7538 0.6193 0.048 Uiso 1 1 calc R . . . .
C23 C 0.8994(9) 0.6865(9) 0.5696(5) 0.055(3) Uani 1 1 d . U . . .
H23A H 0.9287 0.7430 0.5521 0.066 Uiso 1 1 calc R . . . .
H23B H 0.9582 0.6702 0.6044 0.066 Uiso 1 1 calc R . . . .
C24 C 0.8922(11) 0.6073(12) 0.5243(6) 0.071(3) Uani 1 1 d D U . . .
H24A H 0.838(10) 0.621(10) 0.489(3) 0.085 Uiso 1 1 d DR . . . .
H24B H 0.980(13) 0.593(10) 0.518(6) 0.085 Uiso 1 1 d R . . . .
C25 C 0.8389(10) 0.5186(9) 0.5477(6) 0.064(3) Uani 1 1 d . U . . .
H25A H 0.8951 0.4948 0.5814 0.077 Uiso 1 1 calc R . . . .
H25B H 0.8308 0.4711 0.5164 0.077 Uiso 1 1 calc R . . . .
C26 C 0.7116(8) 0.5370(8) 0.5674(4) 0.046(2) Uani 1 1 d . U . . .
H26A H 0.6529 0.5556 0.5331 0.055 Uiso 1 1 calc R . . . .
H26B H 0.6811 0.4802 0.5841 0.055 Uiso 1 1 calc R . . . .
C31 C 0.516(2) 0.6000(14) 0.8660(8) 0.034(3) Uani 0.5 1 d . U P A 1
H31 H 0.5787 0.6233 0.8980 0.041 Uiso 0.5 1 calc R . P A 1
C32 C 0.473(2) 0.5089(17) 0.8857(11) 0.036(4) Uani 0.5 1 d . U P A 1
H32A H 0.5421 0.4657 0.8914 0.044 Uiso 0.5 1 calc R . P A 1
H32B H 0.4121 0.4837 0.8541 0.044 Uiso 0.5 1 calc R . P A 1
C33 C 0.415(2) 0.5140(15) 0.9436(9) 0.050(4) Uani 0.5 1 d . U P A 1
H33A H 0.3834 0.4528 0.9529 0.060 Uiso 0.5 1 calc R . P A 1
H33B H 0.4767 0.5329 0.9765 0.060 Uiso 0.5 1 calc R . P A 1
C34 C 0.313(2) 0.583(2) 0.9358(12) 0.054(4) Uani 0.5 1 d . U P A 1
H34A H 0.2811 0.5891 0.9738 0.064 Uiso 0.5 1 calc R . P A 1
H34B H 0.2470 0.5576 0.9070 0.064 Uiso 0.5 1 calc R . P A 1
C35 C 0.345(3) 0.6773(18) 0.9155(14) 0.050(5) Uani 0.5 1 d . U P A 1
H35A H 0.3989 0.7086 0.9474 0.060 Uiso 0.5 1 calc R . P A 1
H35B H 0.2706 0.7144 0.9063 0.060 Uiso 0.5 1 calc R . P A 1
C36 C 0.413(2) 0.6700(16) 0.8579(10) 0.047(4) Uani 0.5 1 d . U P A 1
H36A H 0.3538 0.6519 0.8237 0.056 Uiso 0.5 1 calc R . P A 1
H36B H 0.4462 0.7310 0.8494 0.056 Uiso 0.5 1 calc R . P A 1
C41 C 0.7614(18) 0.5739(12) 0.8278(9) 0.029(3) Uani 0.5 1 d . U P A 1
H41 H 0.8052 0.5637 0.7931 0.035 Uiso 0.5 1 calc R . P A 1
C42 C 0.7789(19) 0.483(3) 0.868(2) 0.033(5) Uani 0.5 1 d D U P A 1
H42A H 0.7346 0.4897 0.9026 0.040 Uiso 0.5 1 calc R . P A 1
H42B H 0.7452 0.4286 0.8454 0.040 Uiso 0.5 1 calc R . P A 1
C43 C 0.9166(19) 0.4671(14) 0.8898(10) 0.044(4) Uani 0.5 1 d D U P A 1
H43A H 0.9596 0.4548 0.8555 0.053 Uiso 0.5 1 calc R . P A 1
H43B H 0.9270 0.4129 0.9160 0.053 Uiso 0.5 1 calc R . P A 1
C44 C 0.973(2) 0.5546(14) 0.9238(10) 0.045(4) Uani 0.5 1 d D U P A 1
H44A H 0.9324 0.5655 0.9588 0.054 Uiso 0.5 1 calc R . P A 1
H44B H 1.0605 0.5436 0.9374 0.054 Uiso 0.5 1 calc R . P A 1
C45 C 0.9592(18) 0.6414(16) 0.8834(15) 0.041(5) Uani 0.5 1 d D U P A 1
H45A H 0.9966 0.6953 0.9051 0.049 Uiso 0.5 1 calc R . P A 1
H45B H 1.0013 0.6312 0.8486 0.049 Uiso 0.5 1 calc R . P A 1
C46 C 0.8218(15) 0.6604(12) 0.8630(9) 0.035(3) Uani 0.5 1 d D U P A 1
H46A H 0.8128 0.7156 0.8375 0.041 Uiso 0.5 1 calc R . P A 1
H46B H 0.7802 0.6724 0.8977 0.041 Uiso 0.5 1 calc R . P A 1
C51 C 0.458(2) 0.6097(12) 0.8469(9) 0.032(3) Uani 0.5 1 d . U P A 2
H51 H 0.3823 0.6135 0.8180 0.038 Uiso 0.5 1 calc R . P A 2
C52 C 0.459(2) 0.7020(12) 0.8833(9) 0.038(3) Uani 0.5 1 d . U P A 2
H52A H 0.5317 0.7030 0.9135 0.045 Uiso 0.5 1 calc R . P A 2
H52B H 0.4646 0.7550 0.8567 0.045 Uiso 0.5 1 calc R . P A 2
C53 C 0.346(3) 0.7120(17) 0.9132(14) 0.048(4) Uani 0.5 1 d D U P A 2
H53A H 0.281(14) 0.687(16) 0.885(8) 0.058 Uiso 0.5 1 d DR . P B 2
H53B H 0.33(2) 0.774(17) 0.923(10) 0.058 Uiso 0.5 1 d R . P C 2
C54 C 0.330(2) 0.6261(15) 0.9538(10) 0.045(4) Uani 0.5 1 d . U P A 2
H54A H 0.3974 0.6250 0.9867 0.054 Uiso 0.5 1 calc R . P A 2
H54B H 0.2532 0.6328 0.9707 0.054 Uiso 0.5 1 calc R . P A 2
C55 C 0.328(2) 0.5337(15) 0.9198(10) 0.045(4) Uani 0.5 1 d . U P A 2
H55A H 0.3300 0.4818 0.9479 0.054 Uiso 0.5 1 calc R . P A 2
H55B H 0.2517 0.5291 0.8921 0.054 Uiso 0.5 1 calc R . P A 2
C56 C 0.437(3) 0.5274(16) 0.8857(13) 0.037(4) Uani 0.5 1 d . U P A 2
H56A H 0.5111 0.5185 0.9144 0.044 Uiso 0.5 1 calc R . P A 2
H56B H 0.4272 0.4718 0.8606 0.044 Uiso 0.5 1 calc R . P A 2
C61 C 0.7261(18) 0.5861(13) 0.8503(10) 0.033(4) Uani 0.5 1 d . U P A 2
H61 H 0.7105 0.6223 0.8855 0.039 Uiso 0.5 1 calc R . P A 2
C62 C 0.8380(18) 0.6287(16) 0.8296(10) 0.046(4) Uani 0.5 1 d . U P A 2
H62A H 0.8234 0.6952 0.8225 0.055 Uiso 0.5 1 calc R . P A 2
H62B H 0.8511 0.6001 0.7919 0.055 Uiso 0.5 1 calc R . P A 2
C63 C 0.956(2) 0.6160(18) 0.8755(15) 0.045(7) Uani 0.5 1 d . U P A 2
H63A H 1.0275 0.6352 0.8570 0.054 Uiso 0.5 1 calc R . P A 2
H63B H 0.9511 0.6570 0.9095 0.054 Uiso 0.5 1 calc R . P A 2
C64 C 0.976(2) 0.516(2) 0.8979(13) 0.056(6) Uani 0.5 1 d . U P A 2
H64A H 0.9980 0.4769 0.8658 0.068 Uiso 0.5 1 calc R . P A 2
H64B H 1.0432 0.5145 0.9306 0.068 Uiso 0.5 1 calc R . P A 2
C65 C 0.8630(19) 0.4782(16) 0.9186(11) 0.049(5) Uani 0.5 1 d . U P A 2
H65A H 0.8482 0.5112 0.9546 0.059 Uiso 0.5 1 calc R . P A 2
H65B H 0.8758 0.4124 0.9287 0.059 Uiso 0.5 1 calc R . P A 2
C66 C 0.751(2) 0.488(3) 0.871(2) 0.040(6) Uani 0.5 1 d . U P A 2
H66A H 0.7620 0.4490 0.8373 0.047 Uiso 0.5 1 calc R . P A 2
H66B H 0.6785 0.4649 0.8878 0.047 Uiso 0.5 1 calc R . P A 2

loop_
_atom_site_aniso_label
_atom_site_aniso_U_11
_atom_site_aniso_U_22
_atom_site_aniso_U_33
_atom_site_aniso_U_23
_atom_site_aniso_U_13
_atom_site_aniso_U_12
W1 0.0441(2) 0.01683(18) 0.02465(19) -0.00180(13) -0.00174(14) 0.00361(14)
Cl1 0.0607(14) 0.0499(13) 0.0359(11) -0.0009(9) -0.0019(10) 0.0358(11)
P1 0.0304(9) 0.0218(9) 0.0214(9) -0.0032(7) 0.0013(7) 0.0035(7)
P2 0.0420(11) 0.0205(9) 0.0219(9) -0.0011(7) 0.0000(8) -0.0037(8)
O2 0.094(6) 0.052(4) 0.038(4) -0.023(3) 0.002(4) -0.005(4)
O3 0.113(7) 0.031(4) 0.058(5) 0.016(3) 0.000(5) 0.002(4)
C1 0.0441(2) 0.01683(18) 0.02465(19) -0.00180(13) -0.00174(14) 0.00361(14)
C2 0.067(7) 0.030(5) 0.036(5) -0.002(4) 0.006(4) 0.001(4)
C3 0.072(7) 0.030(5) 0.040(5) -0.005(4) 0.000(5) 0.006(4)
C4 0.042(4) 0.027(4) 0.022(4) -0.001(3) 0.003(3) -0.002(3)
C5 0.040(4) 0.021(4) 0.026(4) 0.002(3) 0.004(3) 0.003(3)
C6 0.044(5) 0.058(6) 0.019(4) 0.007(4) 0.001(3) -0.009(4)
C7 0.056(7) 0.084(10) 0.100(11) -0.004(8) 0.034(7) -0.012(7)
C8 0.068(8) 0.081(10) 0.096(11) 0.042(8) -0.011(7) -0.036(7)
C9 0.067(8) 0.099(11) 0.046(6) -0.015(7) -0.008(6) -0.006(7)
C11 0.033(4) 0.030(4) 0.027(4) 0.002(3) 0.005(3) 0.001(3)
C12 0.043(5) 0.040(5) 0.032(4) -0.006(4) 0.001(4) 0.018(4)
C13 0.045(5) 0.043(5) 0.051(6) -0.005(4) -0.006(4) 0.017(4)
C14 0.038(5) 0.041(5) 0.048(5) 0.002(4) -0.005(4) 0.010(4)
C15 0.044(5) 0.057(6) 0.030(4) -0.002(4) -0.002(4) 0.007(4)
C16 0.039(5) 0.043(5) 0.030(4) -0.006(4) -0.004(4) 0.009(4)
C21 0.027(4) 0.038(4) 0.034(4) -0.010(3) 0.000(3) 0.006(3)
C22 0.034(4) 0.052(4) 0.034(4) -0.004(4) 0.009(3) 0.000(4)
C23 0.035(5) 0.081(7) 0.052(6) -0.020(5) 0.016(4) -0.008(5)
C24 0.036(5) 0.114(9) 0.066(8) -0.046(6) 0.021(5) -0.011(6)
C25 0.039(5) 0.084(6) 0.070(7) -0.044(6) 0.010(5) 0.009(5)
C26 0.036(4) 0.057(5) 0.044(5) -0.022(4) 0.005(4) 0.005(4)
C31 0.040(8) 0.037(8) 0.025(8) -0.003(6) 0.001(6) -0.013(6)
C32 0.037(10) 0.035(8) 0.034(8) -0.007(7) -0.006(7) -0.024(6)
C33 0.058(10) 0.049(9) 0.044(8) 0.011(7) 0.009(7) -0.014(7)
C34 0.060(10) 0.053(11) 0.050(11) 0.002(9) 0.018(8) -0.012(8)
C35 0.063(11) 0.044(9) 0.047(10) -0.003(9) 0.020(8) -0.004(9)
C36 0.058(10) 0.044(8) 0.042(9) 0.000(7) 0.015(7) -0.001(7)
C41 0.032(8) 0.020(7) 0.033(9) -0.003(6) -0.005(6) 0.008(6)
C42 0.039(9) 0.024(7) 0.034(9) -0.001(7) -0.005(10) 0.005(9)
C43 0.045(9) 0.029(7) 0.051(9) 0.000(7) -0.016(8) 0.017(7)
C44 0.039(8) 0.040(9) 0.051(10) -0.008(7) -0.012(7) 0.009(6)
C45 0.039(7) 0.033(8) 0.047(10) -0.013(8) -0.007(7) 0.001(7)
C46 0.039(7) 0.026(6) 0.036(8) -0.006(6) -0.006(6) 0.001(6)
C51 0.046(9) 0.019(7) 0.031(8) -0.007(5) 0.003(6) -0.002(7)
C52 0.062(9) 0.019(6) 0.035(8) -0.007(6) 0.017(7) -0.007(7)
C53 0.072(10) 0.035(7) 0.044(9) -0.013(8) 0.028(8) -0.011(10)
C54 0.064(10) 0.032(8) 0.046(9) -0.014(6) 0.028(7) -0.013(8)
C55 0.055(10) 0.033(7) 0.050(9) -0.016(7) 0.023(7) -0.011(8)
C56 0.050(11) 0.018(6) 0.046(9) -0.007(6) 0.019(8) -0.007(7)
C61 0.029(7) 0.025(8) 0.043(11) -0.003(7) 0.000(7) 0.000(7)
C62 0.038(9) 0.047(11) 0.054(12) 0.009(9) 0.009(7) -0.001(8)
C63 0.029(7) 0.048(13) 0.059(16) -0.004(13) 0.009(8) -0.011(8)
C64 0.034(8) 0.064(14) 0.071(17) 0.016(12) 0.009(10) 0.009(10)
C65 0.040(10) 0.044(11) 0.062(13) 0.018(9) 0.001(8) 0.004(8)
C66 0.038(9) 0.030(9) 0.051(14) 0.003(9) 0.005(10) 0.007(10)

loop_
_atom_type_symbol
_atom_type_description
_atom_type_scat_dispersion_real
_atom_type_scat_dispersion_imag
_atom_type_scat_source
C C 0.0181 0.0091 'International Tables Vol C Tables 4.2.6.8 and 6.1.1.4'
H H 0.0000 0.0000 'International Tables Vol C Tables 4.2.6.8 and 6.1.1.4'
Cl Cl 0.3639 0.7018 'International Tables Vol C Tables 4.2.6.8 and 6.1.1.4'
O O 0.0492 0.0322 'International Tables Vol C Tables 4.2.6.8 and 6.1.1.4'
P P 0.2955 0.4335 'International Tables Vol C Tables 4.2.6.8 and 6.1.1.4'
W W -5.4734 5.5774 'International Tables Vol C Tables 4.2.6.8 and 6.1.1.4'

loop_
_exptl_crystal_face_index_h
_exptl_crystal_face_index_k
_exptl_crystal_face_index_l
_exptl_crystal_face_perp_dist
_exptl_oxdiff_crystal_face_indexfrac_h
_exptl_oxdiff_crystal_face_indexfrac_k
_exptl_oxdiff_crystal_face_indexfrac_l
_exptl_oxdiff_crystal_face_x
_exptl_oxdiff_crystal_face_y
_exptl_oxdiff_crystal_face_z
0 -1 0 0.0088 0.0000 -1.0000 -0.0002 -0.0006 0.1074 0.0125
0 1 0 0.0088 -0.0000 1.0000 0.0002 0.0006 -0.1074 -0.0125
0 0 1 0.0365 -0.0000 -0.0000 1.0000 -0.0651 -0.0030 0.0229
0 0 -1 0.0365 0.0000 0.0000 -1.0000 0.0651 0.0030 -0.0229
1 0 0 0.0564 1.0000 0.0000 0.0000 -0.0656 0.0143 -0.1259
-1 0 0 0.0564 -1.0000 -0.0000 -0.0000 0.0656 -0.0143 0.1259
3 1 -5 0.0576 3.0000 1.0000 -4.9999 0.1293 -0.0494 -0.5046
-4 0 -5 0.0495 -4.0000 0.0000 -5.0001 0.5882 -0.0421 0.3893

loop_
_geom_angle_atom_site_label_1
_geom_angle_atom_site_label_2
_geom_angle_atom_site_label_3
_geom_angle
P1 W1 Cl1 85.39(8)
P2 W1 Cl1 90.54(7)
P2 W1 P1 79.79(6)
C1 W1 Cl1 168.2(3)
C1 W1 P1 104.6(3)
C1 W1 P2 97.3(2)
C1 W1 C2 85.7(4)
C1 W1 C3 86.7(4)
C2 W1 Cl1 87.6(3)
C2 W1 P1 93.1(3)
C2 W1 P2 172.7(3)
C3 W1 Cl1 83.7(3)
C3 W1 P1 168.1(3)
C3 W1 P2 95.5(3)
C3 W1 C2 91.2(4)
C4 P1 W1 108.4(3)
C4 P1 C11 102.8(4)
C11 P1 W1 121.0(3)
C21 P1 W1 116.2(3)
C21 P1 C4 100.0(4)
C21 P1 C11 105.6(4)
C5 P2 W1 106.3(3)
C5 P2 C41 103.3(6)
C5 P2 C51 97.9(6)
C31 P2 W1 125.0(6)
C31 P2 C5 106.9(7)
C31 P2 C41 103.1(9)
C41 P2 W1 110.2(6)
C51 P2 W1 111.0(6)
C61 P2 W1 127.3(7)
C61 P2 C5 105.9(7)
C61 P2 C51 104.5(10)
C6 C1 W1 170.2(7)
O2 C2 W1 175.7(10)
O3 C3 W1 179.0(10)
P1 C4 H4A 109.1
P1 C4 H4B 109.1
H4A C4 H4B 107.9
C5 C4 P1 112.3(6)
C5 C4 H4A 109.1
C5 C4 H4B 109.1
P2 C5 H5A 109.2
P2 C5 H5B 109.2
C4 C5 P2 112.1(5)
C4 C5 H5A 109.2
C4 C5 H5B 109.2
H5A C5 H5B 107.9
C1 C6 C7 117.0(9)
C1 C6 C8 111.2(8)
C1 C6 C9 111.0(8)
C7 C6 C9 106.2(10)
C8 C6 C7 104.0(10)
C8 C6 C9 106.8(10)
C6 C7 H7A 109.5
C6 C7 H7B 109.5
C6 C7 H7C 109.5
H7A C7 H7B 109.5
H7A C7 H7C 109.5
H7B C7 H7C 109.5
C6 C8 H8A 109.5
C6 C8 H8B 109.5
C6 C8 H8C 109.5
H8A C8 H8B 109.5
H8A C8 H8C 109.5
H8B C8 H8C 109.5
C6 C9 H9A 109.5
C6 C9 H9B 109.5
C6 C9 H9C 109.5
H9A C9 H9B 109.5
H9A C9 H9C 109.5
H9B C9 H9C 109.5
P1 C11 H11 107.3
C12 C11 P1 110.9(6)
C12 C11 H11 107.3
C16 C11 P1 113.5(6)
C16 C11 H11 107.3
C16 C11 C12 110.2(7)
C11 C12 H12A 109.2
C11 C12 H12B 109.2
C11 C12 C13 111.8(8)
H12A C12 H12B 107.9
C13 C12 H12A 109.2
C13 C12 H12B 109.2
C12 C13 H13A 109.1
C12 C13 H13B 109.1
H13A C13 H13B 107.9
C14 C13 C12 112.3(8)
C14 C13 H13A 109.1
C14 C13 H13B 109.1
C13 C14 H14A 109.5
C13 C14 H14B 109.5
H14A C14 H14B 108.1
C15 C14 C13 110.8(8)
C15 C14 H14A 109.5
C15 C14 H14B 109.5
C14 C15 H15A 109.3
C14 C15 H15B 109.3
C14 C15 C16 111.4(8)
H15A C15 H15B 108.0
C16 C15 H15A 109.3
C16 C15 H15B 109.3
C11 C16 C15 110.0(8)
C11 C16 H16A 109.7
C11 C16 H16B 109.7
C15 C16 H16A 109.7
C15 C16 H16B 109.7
H16A C16 H16B 108.2
P1 C21 H21 104.9
C22 C21 P1 115.4(6)
C22 C21 H21 104.9
C26 C21 P1 114.9(6)
C26 C21 H21 104.9
C26 C21 C22 110.6(8)
C21 C22 H22A 109.7
C21 C22 H22B 109.7
H22A C22 H22B 108.2
C23 C22 C21 109.9(8)
C23 C22 H22A 109.7
C23 C22 H22B 109.7
C22 C23 H23A 109.5
C22 C23 H23B 109.5
H23A C23 H23B 108.1
C24 C23 C22 110.9(9)
C24 C23 H23A 109.5
C24 C23 H23B 109.5
C23 C24 H24A 113(9)
C23 C24 H24B 107(8)
C23 C24 C25 112.0(10)
H24A C24 H24B 115(10)
C25 C24 H24A 104(9)
C25 C24 H24B 107(8)
C24 C25 H25A 109.4
C24 C25 H25B 109.4
C24 C25 C26 111.2(10)
H25A C25 H25B 108.0
C26 C25 H25A 109.4
C26 C25 H25B 109.4
C21 C26 C25 109.2(8)
C21 C26 H26A 109.9
C21 C26 H26B 109.9
C25 C26 H26A 109.9
C25 C26 H26B 109.9
H26A C26 H26B 108.3
P2 C31 H31 107.4
C32 C31 P2 114.2(15)
C32 C31 H31 107.4
C32 C31 C36 110.9(18)
C36 C31 P2 109.4(14)
C36 C31 H31 107.4
C31 C32 H32A 108.8
C31 C32 H32B 108.8
C31 C32 C33 113.8(19)
H32A C32 H32B 107.7
C33 C32 H32A 108.8
C33 C32 H32B 108.8
C32 C33 H33A 109.9
C32 C33 H33B 109.9
H33A C33 H33B 108.3
C34 C33 C32 108.9(19)
C34 C33 H33A 109.9
C34 C33 H33B 109.9
C33 C34 H34A 108.3
C33 C34 H34B 108.3
C33 C34 C35 116(2)
H34A C34 H34B 107.4
C35 C34 H34A 108.3
C35 C34 H34B 108.3
C34 C35 H35A 109.5
C34 C35 H35B 109.5
C34 C35 C36 111(2)
H35A C35 H35B 108.1
C36 C35 H35A 109.5
C36 C35 H35B 109.5
C31 C36 C35 111.9(19)
C31 C36 H36A 109.2
C31 C36 H36B 109.2
C35 C36 H36A 109.2
C35 C36 H36B 109.2
H36A C36 H36B 107.9
P2 C41 H41 107.7
C42 C41 P2 111.0(13)
C42 C41 H41 107.7
C46 C41 P2 112.4(12)
C46 C41 H41 107.7
C46 C41 C42 110.2(19)
C41 C42 H42A 109.7
C41 C42 H42B 109.7
H42A C42 H42B 108.2
C43 C42 C41 110(2)
C43 C42 H42A 109.7
C43 C42 H42B 109.7
C42 C43 H43A 109.6
C42 C43 H43B 109.6
C42 C43 C44 110(2)
H43A C43 H43B 108.1
C44 C43 H43A 109.6
C44 C43 H43B 109.6
C43 C44 H44A 109.5
C43 C44 H44B 109.5
H44A C44 H44B 108.1
C45 C44 C43 110.8(19)
C45 C44 H44A 109.5
C45 C44 H44B 109.5
C44 C45 H45A 109.7
C44 C45 H45B 109.7
H45A C45 H45B 108.2
C46 C45 C44 109.7(17)
C46 C45 H45A 109.7
C46 C45 H45B 109.7
C41 C46 H46A 109.7
C41 C46 H46B 109.7
C45 C46 C41 109.9(17)
C45 C46 H46A 109.7
C45 C46 H46B 109.7
H46A C46 H46B 108.2
P2 C51 H51 104.4
C52 C51 P2 116.5(13)
C52 C51 H51 104.4
C56 C51 P2 115.3(13)
C56 C51 H51 104.4
C56 C51 C52 110.2(16)
C51 C52 H52A 109.2
C51 C52 H52B 109.2
H52A C52 H52B 107.9
C53 C52 C51 111.9(18)
C53 C52 H52A 109.2
C53 C52 H52B 109.2
C52 C53 H53A 105(10)
C52 C53 H53B 114(10)
C52 C53 C54 111(2)
H53A C53 H53B 110(10)
C54 C53 H53A 88(10)
C54 C53 H53B 125(10)
C53 C54 H54A 109.1
C53 C54 H54B 109.1
H54A C54 H54B 107.8
C55 C54 C53 112.5(18)
C55 C54 H54A 109.1
C55 C54 H54B 109.1
C54 C55 H55A 109.6
C54 C55 H55B 109.6
H55A C55 H55B 108.1
C56 C55 C54 110.4(18)
C56 C55 H55A 109.6
C56 C55 H55B 109.6
C51 C56 C55 116.4(18)
C51 C56 H56A 108.2
C51 C56 H56B 108.2
C55 C56 H56A 108.2
C55 C56 H56B 108.2
H56A C56 H56B 107.3
P2 C61 H61 106.1
C62 C61 P2 114.7(15)
C62 C61 H61 106.1
C66 C61 P2 111.8(17)
C66 C61 H61 106.1
C66 C61 C62 111(2)
C61 C62 H62A 109.0
C61 C62 H62B 109.0
C61 C62 C63 112.7(19)
H62A C62 H62B 107.8
C63 C62 H62A 109.0
C63 C62 H62B 109.0
C62 C63 H63A 108.9
C62 C63 H63B 108.9
H63A C63 H63B 107.7
C64 C63 C62 113(2)
C64 C63 H63A 108.9
C64 C63 H63B 108.9
C63 C64 H64A 109.3
C63 C64 H64B 109.3
H64A C64 H64B 108.0
C65 C64 C63 111(2)
C65 C64 H64A 109.3
C65 C64 H64B 109.3
C64 C65 H65A 109.2
C64 C65 H65B 109.2
C64 C65 C66 112(3)
H65A C65 H65B 107.9
C66 C65 H65A 109.2
C66 C65 H65B 109.2
C61 C66 C65 114(3)
C61 C66 H66A 108.8
C61 C66 H66B 108.8
C65 C66 H66A 108.8
C65 C66 H66B 108.8
H66A C66 H66B 107.7

loop_
_geom_bond_atom_site_label_1
_geom_bond_atom_site_label_2
_geom_bond_distance
W1 Cl1 2.582(2)
W1 P1 2.557(2)
W1 P2 2.5429(19)
W1 C1 1.734(9)
W1 C2 2.038(10)
W1 C3 2.019(10)
P1 C4 1.851(8)
P1 C11 1.852(8)
P1 C21 1.850(8)
P2 C5 1.839(8)
P2 C31 1.816(18)
P2 C41 1.936(18)
P2 C51 1.926(19)
P2 C61 1.782(19)
O2 C2 1.119(12)
O3 C3 1.132(12)
C1 C6 1.527(12)
C4 H4A 0.9700
C4 H4B 0.9700
C4 C5 1.524(11)
C5 H5A 0.9700
C5 H5B 0.9700
C6 C7 1.558(17)
C6 C8 1.550(14)
C6 C9 1.559(13)
C7 H7A 0.9600
C7 H7B 0.9600
C7 H7C 0.9600
C8 H8A 0.9600
C8 H8B 0.9600
C8 H8C 0.9600
C9 H9A 0.9600
C9 H9B 0.9600
C9 H9C 0.9600
C11 H11 0.9800
C11 C12 1.527(11)
C11 C16 1.525(11)
C12 H12A 0.9700
C12 H12B 0.9700
C12 C13 1.532(12)
C13 H13A 0.9700
C13 H13B 0.9700
C13 C14 1.514(14)
C14 H14A 0.9700
C14 H14B 0.9700
C14 C15 1.512(13)
C15 H15A 0.9700
C15 H15B 0.9700
C15 C16 1.528(12)
C16 H16A 0.9700
C16 H16B 0.9700
C21 H21 0.9800
C21 C22 1.532(13)
C21 C26 1.528(11)
C22 H22A 0.9700
C22 H22B 0.9700
C22 C23 1.522(12)
C23 H23A 0.9700
C23 H23B 0.9700
C23 C24 1.515(16)
C24 H24A 0.949(10)
C24 H24B 1.01(14)
C24 C25 1.52(2)
C25 H25A 0.9700
C25 H25B 0.9700
C25 C26 1.537(13)
C26 H26A 0.9700
C26 H26B 0.9700
C31 H31 0.9800
C31 C32 1.47(3)
C31 C36 1.49(3)
C32 H32A 0.9700
C32 H32B 0.9700
C32 C33 1.53(3)
C33 H33A 0.9700
C33 H33B 0.9700
C33 C34 1.47(3)
C34 H34A 0.9700
C34 H34B 0.9700
C34 C35 1.48(3)
C35 H35A 0.9700
C35 H35B 0.9700
C35 C36 1.58(3)
C36 H36A 0.9700
C36 H36B 0.9700
C41 H41 0.9800
C41 C42 1.59(4)
C41 C46 1.56(2)
C42 H42A 0.9700
C42 H42B 0.9700
C42 C43 1.530(10)
C43 H43A 0.9700
C43 H43B 0.9700
C43 C44 1.55(3)
C44 H44A 0.9700
C44 H44B 0.9700
C44 C45 1.530(10)
C45 H45A 0.9700
C45 H45B 0.9700
C45 C46 1.529(10)
C46 H46A 0.9700
C46 H46B 0.9700
C51 H51 0.9800
C51 C52 1.55(2)
C51 C56 1.50(3)
C52 H52A 0.9700
C52 H52B 0.9700
C52 C53 1.49(3)
C53 H53A 0.950(11)
C53 H53B 0.9(2)
C53 C54 1.55(3)
C54 H54A 0.9700
C54 H54B 0.9700
C54 C55 1.52(3)
C55 H55A 0.9700
C55 H55B 0.9700
C55 C56 1.51(3)
C56 H56A 0.9700
C56 H56B 0.9700
C61 H61 0.9800
C61 C62 1.49(3)
C61 C66 1.49(5)
C62 H62A 0.9700
C62 H62B 0.9700
C62 C63 1.55(3)
C63 H63A 0.9700
C63 H63B 0.9700
C63 C64 1.52(3)
C64 H64A 0.9700
C64 H64B 0.9700
C64 C65 1.47(3)
C65 H65A 0.9700
C65 H65B 0.9700
C65 C66 1.52(4)
C66 H66A 0.9700
C66 H66B 0.9700
